data_3000470
loop_
_publ_author_name
'Deka, Poonam'
'Jaiswal, Shilpi'
'Sarma, Parishmita'
'Bora, Debajit'
'Nakane, Takanori'
'Kawamoto, Akihiro'
'Kurisu, Genji'
'Mahanta, Sanjeev Pran'
'Patra, Abhijit'
'Ichiyanagi, Kouhei'
'Sasaki, Toshiyuki'
'Thakuria, Ranjit'

_publ_section_title
;
 Analysis of Solid-State Emission of the p-Bis(2,2-dicyanovinyl)benzene
 Analogue through Combined X-ray, Synchrotron, and Microcrystal Electron
 Diffraction
;
_journal_name_full 'Crystal Growth & Design'
_journal_page_first 7222
_journal_page_last 7234
_journal_paper_doi 10.1021/acs.cgd.4c00856
_journal_volume 24
_journal_year 2024
_chemical_formula_moiety '2(O), C20 H10 N4'
_chemical_formula_sum 'C20 H10 N4 O2'
_chemical_formula_weight 338.33
_space_group_crystal_system triclinic
_space_group_IT_number 2
_space_group_name_Hall '-P 1'
_space_group_name_H-M_alt 'P -1'
_atom_sites_solution_hydrogens difmap
_atom_sites_solution_primary iterative
_audit_creation_date 2023-11-03
_audit_creation_method
;
Olex2 1.5
(compiled 2022.04.07 svn.rca3783a0 for OlexSys, GUI svn.r6498)
;
_cell_angle_alpha 97.17
_cell_angle_beta 96.81
_cell_angle_gamma 99.79
_cell_formula_units_Z 2
_cell_length_a 3.795
_cell_length_b 14.526
_cell_length_c 17.715
_cell_measurement_reflns_used 5084
_cell_measurement_temperature 79
_cell_measurement_theta_max 0.870595921720824
_cell_measurement_theta_min 0.10288693714916029
_cell_volume 945.003
_computing_cell_refinement 'dials.two_theta_refine (Waterman et al., 2016)'
_computing_data_collection 'Verlox (Thermo Fisher Scientific) and SerialEM (Mastronarde, 2005)'
_computing_data_reduction 'dials.scale (Beilsten-Edmands et al., 2020)'
_computing_molecular_graphics 'Olex2 1.5 (Dolomanov et al., 2009)'
_computing_publication_material 'Olex2 1.5 (Dolomanov et al., 2009)'
_computing_structure_refinement 'SHELXL 2018/3 (Sheldrick, 2015)'
_computing_structure_solution 'olex2.solve 1.5 (Bourhis et al., 2015)'
_diffrn_ambient_temperature 79
_diffrn_measured_fraction_theta_full 0.995
_diffrn_measured_fraction_theta_max 0.995
_diffrn_measurement_device_type
;
Talos Arctica G2
;
_diffrn_radiation_type electrons
_diffrn_radiation_wavelength 0.02508
_diffrn_reflns_av_R_equivalents 0.2838
_diffrn_reflns_av_unetI/netI 0.2347
_diffrn_reflns_Laue_measured_fraction_full 0.995
_diffrn_reflns_Laue_measured_fraction_max 0.995
_diffrn_reflns_limit_h_max 4
_diffrn_reflns_limit_h_min -4
_diffrn_reflns_limit_k_max 17
_diffrn_reflns_limit_k_min -17
_diffrn_reflns_limit_l_max 20
_diffrn_reflns_limit_l_min -20
_diffrn_reflns_number 31259
_diffrn_reflns_point_group_measured_fraction_full 0.995
_diffrn_reflns_point_group_measured_fraction_max 0.995
_diffrn_reflns_theta_full 0.845
_diffrn_reflns_theta_max 0.845
_diffrn_reflns_theta_min 0.104
_exptl_absorpt_coefficient_mu 0.000
_exptl_crystal_colour yellow
_exptl_crystal_density_diffrn 1.189
_exptl_crystal_description plate
_exptl_crystal_F_000 135
_refine_diff_density_max 0.316
_refine_diff_density_min -0.180
_refine_diff_density_rms 0.058
_refine_ls_extinction_coef 38194(15)
_refine_ls_extinction_expression Fc^*^=kFc[1+0.001xFc^2^\l^3^/sin(2\q)]^-1/4^
_refine_ls_extinction_method 'SHELXL-2018/3 (Sheldrick 2018)'
_refine_ls_goodness_of_fit_ref 1.281
_refine_ls_hydrogen_treatment refall
_refine_ls_matrix_type full
_refine_ls_number_parameters 286
_refine_ls_number_reflns 3221
_refine_ls_number_restraints 228
_refine_ls_restrained_S_all 1.241
_refine_ls_R_factor_all 0.2225
_refine_ls_shift/su_max 0.002
_refine_ls_shift/su_mean 0.000
_refine_ls_structure_factor_coef Fsqd
_refine_ls_weighting_details 'w=1/[\s^2^(Fo^2^)+(0.2000P)^2^] where P=(Fo^2^+2Fc^2^)/3'
_refine_ls_weighting_scheme calc
_refine_ls_wR_factor_gt 0.4048
_reflns_Friedel_coverage 0.000
_reflns_Friedel_fraction_full .
_reflns_Friedel_fraction_max .
_reflns_number_gt 1615
_reflns_number_total 3221
_reflns_threshold_expression 'I > 2\s(I)'
_cod_data_source_file BP1_ADD.cif
_cod_data_source_block bp1
_cod_depositor_comments 'Releasing structure 3000470 into public domain as published material.'
_cod_original_cell_volume 945.0
_cod_database_code 3000470
_shelx_shelxl_version_number 2018/3
_shelx_space_group_comment
;
The symmetry employed for this shelxl refinement is uniquely defined
by the following loop, which should always be used as a source of
symmetry information in preference to the above space-group names.
They are only intended as comments.
;
_olex2_refinement_description
;
1. Restrained distances
 C17-H17 \\sim C18-H18 \\sim C15-H15 \\sim C14-H14 \\sim C8-H8 \\sim C7-H7
\\sim C5-H5 \\sim C4-H4 \\sim C2-H2
 \\sim C12-H12
 with sigma of 0.02
2. Uiso/Uaniso restraints and constraints
Uanis(O2B) \\sim Ueq, Uanis(O2A) \\sim Ueq: with sigma of 0.01 and sigma for
terminal atoms of 0.01
3. Rigid body (RIGU) restrains
 All non-hydrogen atoms
 with sigma for 1-2 distances of 0.004 and sigma for 1-3 distances of 0.004
4. Others
 Sof(O2B)=1-FVAR(1)
 Sof(O2A)=FVAR(1)
;
_olex2_submission_special_instructions 'No special instructions were received'

loop_
_space_group_symop_operation_xyz
'x, y, z'
'-x, -y, -z'

loop_
_atom_site_label
_atom_site_type_symbol
_atom_site_fract_x
_atom_site_fract_y
_atom_site_fract_z
_atom_site_U_iso_or_equiv
_atom_site_adp_type
_atom_site_occupancy
_atom_site_site_symmetry_order
_atom_site_calc_flag
_atom_site_refinement_flags_posn
_atom_site_refinement_flags_adp
_atom_site_refinement_flags_occupancy
_atom_site_disorder_assembly
_atom_site_disorder_group
O2A O 0.767(6) 0.911(2) 0.0090(12) 0.078(11) Uani 0.45(5) 1 d . U P A 1
O2B O 0.614(14) 0.956(4) -0.008(3) 0.202(19) Uani 0.55(5) 1 d . U P A 2
C13 C 0.3917(19) 0.8367(6) 0.2640(4) 0.0348(17) Uani 1 1 d . . . . .
C4 C 0.5837(18) 0.6887(6) 0.3063(4) 0.0373(18) Uani 1 1 d D . . . .
C18 C 0.3337(18) 0.8779(6) 0.3357(4) 0.0371(18) Uani 1 1 d D . . . .
C16 C 0.3053(18) 1.0297(6) 0.2903(4) 0.0373(18) Uani 1 1 d . . . . .
C15 C 0.378(2) 0.9904(6) 0.2186(4) 0.041(2) Uani 1 1 d D . . . .
C11 C 0.1853(18) 1.1858(6) 0.3592(4) 0.0382(18) Uani 1 1 d . . . . .
C7 C 0.383(2) 0.5883(6) 0.1566(4) 0.0394(19) Uani 1 1 d D . . . .
C5 C 0.6357(19) 0.5944(6) 0.2907(4) 0.0394(19) Uani 1 1 d D . . . .
C3 C 0.4417(19) 0.7375(6) 0.2481(4) 0.0410(19) Uani 1 1 d . . . . .
C6 C 0.5364(18) 0.5439(6) 0.2158(4) 0.0378(18) Uani 1 1 d . . . . .
C17 C 0.2854(19) 0.9721(6) 0.3497(4) 0.0365(18) Uani 1 1 d D . . . .
C14 C 0.413(2) 0.8941(6) 0.2032(5) 0.045(2) Uani 1 1 d D . . . .
C12 C 0.264(2) 1.1276(7) 0.2985(5) 0.045(2) Uani 1 1 d D . . . .
C8 C 0.3358(19) 0.6838(6) 0.1711(4) 0.0401(19) Uani 1 1 d D . . . .
C2 C 0.6143(18) 0.4492(6) 0.2064(4) 0.0371(18) Uani 1 1 d D . . . .
C1 C 0.5320(19) 0.3775(6) 0.1415(4) 0.0406(19) Uani 1 1 d . . . . .
C9 C 0.647(2) 0.2897(6) 0.1494(4) 0.040(2) Uani 1 1 d . . . . .
N1 N 0.741(2) 0.2165(6) 0.1551(4) 0.048(2) Uani 1 1 d . . . . .
N4 N 0.131(2) 1.3605(6) 0.3382(4) 0.048(2) Uani 1 1 d . . . . .
C20 C 0.1623(19) 1.2836(6) 0.3482(5) 0.044(2) Uani 1 1 d . . . . .
N2 N 0.170(2) 0.3833(7) 0.0078(4) 0.055(2) Uani 1 1 d . . . . .
C10 C 0.334(2) 0.3839(7) 0.0693(5) 0.050(2) Uani 1 1 d . . . . .
N3 N 0.037(2) 1.1419(7) 0.4918(4) 0.058(2) Uani 1 1 d . . . . .
C19 C 0.112(2) 1.1606(7) 0.4323(4) 0.048(2) Uani 1 1 d . . . . .
O1 O -0.254(3) 1.4040(18) 0.5184(7) 0.192(10) Uani 1 1 d . . . . .
H5 H 0.780(10) 0.560(3) 0.337(2) 0.061(11) Uiso 1 1 d D . . . .
H17 H 0.189(12) 1.001(3) 0.4061(17) 0.070(13) Uiso 1 1 d D . . . .
H15 H 0.357(13) 1.025(4) 0.163(2) 0.076(14) Uiso 1 1 d D . . . .
H2 H 0.769(11) 0.418(4) 0.254(2) 0.067(12) Uiso 1 1 d D . . . .
H12 H 0.326(12) 1.165(4) 0.247(2) 0.073(13) Uiso 1 1 d D . . . .
H18 H 0.313(12) 0.835(3) 0.386(2) 0.074(13) Uiso 1 1 d D . . . .
H14 H 0.525(13) 0.874(4) 0.1463(18) 0.083(15) Uiso 1 1 d D . . . .
H7 H 0.330(12) 0.547(3) 0.0950(16) 0.077(14) Uiso 1 1 d D . . . .
H4 H 0.679(10) 0.733(3) 0.3668(16) 0.061(11) Uiso 1 1 d D . . . .
H8 H 0.209(12) 0.724(4) 0.125(2) 0.076(13) Uiso 1 1 d D . . . .

loop_
_atom_site_aniso_label
_atom_site_aniso_U_11
_atom_site_aniso_U_22
_atom_site_aniso_U_33
_atom_site_aniso_U_23
_atom_site_aniso_U_13
_atom_site_aniso_U_12
O2A 0.083(13) 0.081(15) 0.064(12) 0.005(8) 0.008(7) 0.002(8)
O2B 0.21(2) 0.20(2) 0.20(2) 0.029(10) 0.027(11) 0.043(10)
C13 0.043(4) 0.032(5) 0.028(3) 0.008(3) 0.003(3) 0.003(4)
C4 0.030(4) 0.043(5) 0.040(4) 0.009(4) 0.006(3) 0.007(4)
C18 0.039(4) 0.035(5) 0.036(4) 0.005(4) 0.004(3) 0.003(4)
C16 0.035(4) 0.041(5) 0.037(4) 0.010(3) 0.003(3) 0.008(4)
C15 0.052(4) 0.034(5) 0.044(4) 0.017(4) 0.017(3) 0.012(4)
C11 0.029(3) 0.032(5) 0.052(4) 0.008(4) 0.006(3) -0.001(3)
C7 0.048(4) 0.027(5) 0.041(4) 0.007(4) -0.001(3) 0.003(4)
C5 0.037(4) 0.043(5) 0.040(4) 0.010(4) 0.005(3) 0.013(4)
C3 0.043(4) 0.037(5) 0.050(4) 0.017(3) 0.008(3) 0.017(4)
C6 0.037(4) 0.042(5) 0.040(4) 0.015(3) 0.010(3) 0.013(4)
C17 0.040(4) 0.036(5) 0.033(4) 0.007(4) 0.008(3) 0.006(4)
C14 0.049(4) 0.036(5) 0.057(5) 0.020(4) 0.023(4) 0.009(4)
C12 0.045(4) 0.046(5) 0.054(4) 0.017(4) 0.015(4) 0.020(4)
C8 0.037(4) 0.033(5) 0.052(4) 0.015(4) -0.001(3) 0.011(4)
C2 0.027(4) 0.033(5) 0.050(4) 0.006(3) 0.008(3) 0.001(3)
C1 0.039(4) 0.042(5) 0.042(4) 0.005(4) 0.006(3) 0.010(4)
C9 0.046(4) 0.033(5) 0.043(4) 0.010(4) 0.007(3) 0.008(4)
N1 0.057(4) 0.038(5) 0.051(4) 0.009(4) 0.007(3) 0.014(4)
N4 0.056(4) 0.024(5) 0.063(5) 0.000(4) 0.007(4) 0.012(4)
C20 0.040(4) 0.023(5) 0.065(5) 0.001(5) 0.001(4) 0.001(4)
N2 0.054(4) 0.078(7) 0.036(4) 0.007(4) 0.005(3) 0.026(4)
C10 0.048(4) 0.059(7) 0.048(4) 0.018(5) 0.008(3) 0.016(4)
N3 0.079(5) 0.063(7) 0.033(4) 0.004(4) 0.005(3) 0.017(5)
C19 0.045(4) 0.060(7) 0.040(4) 0.010(4) 0.001(3) 0.014(4)
O1 0.070(7) 0.37(3) 0.096(9) -0.030(12) -0.005(6) -0.013(11)

loop_
_atom_type_symbol
_atom_type_description
_atom_type_scat_dispersion_real
_atom_type_scat_dispersion_imag
_atom_type_scat_source
C C 0.0000 0.0000 'International Tables Vol C Tables 4.2.6.8 and 6.1.1.4'
H H 0.0000 0.0000 'International Tables Vol C Tables 4.2.6.8 and 6.1.1.4'
N N 0.0000 0.0000 'International Tables Vol C Tables 4.2.6.8 and 6.1.1.4'
O O 0.0000 0.0000 'International Tables Vol C Tables 4.2.6.8 and 6.1.1.4'

loop_
_geom_angle_atom_site_label_1
_geom_angle_atom_site_label_2
_geom_angle_atom_site_label_3
_geom_angle
_geom_angle_site_symmetry_1
_geom_angle_site_symmetry_3
C18 C13 C3 122.9(7) . .
C18 C13 C14 118.4(8) . .
C14 C13 C3 118.7(7) . .
C5 C4 C3 122.6(8) . .
C5 C4 H4 121(2) . .
C3 C4 H4 116(2) . .
C13 C18 C17 122.2(7) . .
C13 C18 H18 121(3) . .
C17 C18 H18 117(3) . .
C15 C16 C17 118.4(7) . .
C15 C16 C12 116.7(7) . .
C17 C16 C12 124.9(7) . .
C16 C15 C14 121.7(7) . .
C16 C15 H15 126(3) . .
C14 C15 H15 111(3) . .
C12 C11 C20 117.5(7) . .
C12 C11 C19 126.8(8) . .
C19 C11 C20 115.7(7) . .
C6 C7 C8 121.1(8) . .
C6 C7 H7 117(3) . .
C8 C7 H7 121(3) . .
C4 C5 H5 121(2) . .
C6 C5 C4 120.1(7) . .
C6 C5 H5 119(2) . .
C4 C3 C13 122.7(7) . .
C4 C3 C8 116.6(8) . .
C8 C3 C13 120.7(6) . .
C7 C6 C2 125.6(8) . .
C5 C6 C7 119.4(8) . .
C5 C6 C2 115.0(7) . .
C18 C17 C16 120.2(7) . .
C18 C17 H17 121(3) . .
C16 C17 H17 119(3) . .
C13 C14 H14 124(3) . .
C15 C14 C13 119.1(7) . .
C15 C14 H14 115(3) . .
C16 C12 H12 115(3) . .
C11 C12 C16 131.4(7) . .
C11 C12 H12 114(3) . .
C7 C8 C3 120.2(7) . .
C7 C8 H8 124(3) . .
C3 C8 H8 116(3) . .
C6 C2 H2 124(3) . .
C1 C2 C6 130.2(7) . .
C1 C2 H2 106(3) . .
C2 C1 C9 117.6(7) . .
C2 C1 C10 125.6(7) . .
C10 C1 C9 116.8(8) . .
N1 C9 C1 179.3(9) . .
N4 C20 C11 177.6(9) . .
N2 C10 C1 175.8(10) . .
N3 C19 C11 176.7(8) . .

loop_
_geom_bond_atom_site_label_1
_geom_bond_atom_site_label_2
_geom_bond_distance
_geom_bond_site_symmetry_2
O2B O2B 1.68(11) 2_675
C13 C18 1.394(10) .
C13 C3 1.482(11) .
C13 C14 1.444(10) .
C4 C5 1.415(12) .
C4 C3 1.426(10) .
C4 H4 1.16(2) .
C18 C17 1.406(11) .
C18 H18 1.16(2) .
C16 C15 1.404(11) .
C16 C17 1.425(10) .
C16 C12 1.447(11) .
C15 C14 1.424(11) .
C15 H15 1.16(2) .
C11 C12 1.378(11) .
C11 C20 1.474(11) .
C11 C19 1.435(10) .
C7 C6 1.416(10) .
C7 C8 1.424(11) .
C7 H7 1.15(2) .
C5 C6 1.409(11) .
C5 H5 1.15(2) .
C3 C8 1.459(11) .
C6 C2 1.450(11) .
C17 H17 1.16(2) .
C14 H14 1.16(2) .
C12 H12 1.15(2) .
C8 H8 1.17(2) .
C2 C1 1.417(11) .
C2 H2 1.16(2) .
C1 C9 1.432(12) .
C1 C10 1.426(10) .
C9 N1 1.189(10) .
N4 C20 1.176(11) .
N2 C10 1.187(9) .
N3 C19 1.175(10) .

loop_
_geom_torsion_atom_site_label_1
_geom_torsion_atom_site_label_2
_geom_torsion_atom_site_label_3
_geom_torsion_atom_site_label_4
_geom_torsion
_geom_torsion_site_symmetry_1
_geom_torsion_site_symmetry_2
_geom_torsion_site_symmetry_3
_geom_torsion_site_symmetry_4
C13 C18 C17 C16 -1.8(11) . . . .
C13 C3 C8 C7 -179.6(6) . . . .
C4 C5 C6 C7 -0.3(10) . . . .
C4 C5 C6 C2 178.0(6) . . . .
C4 C3 C8 C7 -1.3(10) . . . .
C18 C13 C3 C4 -27.0(11) . . . .
C18 C13 C3 C8 151.1(7) . . . .
C18 C13 C14 C15 0.7(11) . . . .
C16 C15 C14 C13 -3.4(12) . . . .
C15 C16 C17 C18 -0.8(10) . . . .
C15 C16 C12 C11 178.4(8) . . . .
C7 C6 C2 C1 -6.3(11) . . . .
C5 C4 C3 C13 -179.1(7) . . . .
C5 C4 C3 C8 2.6(10) . . . .
C5 C6 C2 C1 175.5(7) . . . .
C3 C13 C18 C17 -179.8(7) . . . .
C3 C13 C14 C15 -177.7(7) . . . .
C3 C4 C5 C6 -1.9(10) . . . .
C6 C7 C8 C3 -0.8(10) . . . .
C6 C2 C1 C9 179.7(6) . . . .
C6 C2 C1 C10 -2.4(12) . . . .
C17 C16 C15 C14 3.4(11) . . . .
C17 C16 C12 C11 -3.2(13) . . . .
C14 C13 C18 C17 1.9(11) . . . .
C14 C13 C3 C4 151.3(7) . . . .
C14 C13 C3 C8 -30.5(10) . . . .
C12 C16 C15 C14 -178.0(7) . . . .
C12 C16 C17 C18 -179.2(7) . . . .
C8 C7 C6 C5 1.6(10) . . . .
C8 C7 C6 C2 -176.4(7) . . . .
C20 C11 C12 C16 -179.9(7) . . . .
C19 C11 C12 C16 -1.7(14) . . . .
